data_7012807
loop_
_publ_author_name
'Nichols, Peter J.'
'Raston, Colin L.'

_publ_section_title
;
 Confinement of (S)-serine in tetra-p-sulfonatocalix[4]arene bilayers
;
_journal_issue 14
_journal_name_full 'Dalton Transactions'
_journal_page_first 2923
_journal_paper_doi 10.1039/b301316b
_journal_year 2003
_chemical_formula_sum 'C62 H81 Cl Cs2 N2 Na2 O49 S8'
_chemical_formula_weight 2242.02
_space_group_IT_number 1
_symmetry_space_group_name_Hall 'P 1'
_symmetry_space_group_name_H-M 'P 1'
_atom_sites_solution_hydrogens geom
_atom_sites_solution_primary direct
_atom_sites_solution_secondary difmap
_audit_creation_method SHELXL-97
_cell_angle_alpha 69.58
_cell_angle_beta 73.75
_cell_angle_gamma 89.8430(10)
_cell_formula_units_Z 1
_cell_length_a 11.60930(10)
_cell_length_b 12.38640(10)
_cell_length_c 15.6609(2)
_cell_measurement_temperature 123(2)
_cell_volume 2014.87(4)
_computing_structure_refinement 'SHELXL-97 (Sheldrick, 1997)'
_computing_structure_solution 'SHELXS-97 (Sheldrick, 1990)'
_diffrn_ambient_temperature 123(2)
_diffrn_measured_fraction_theta_full 0.978
_diffrn_measured_fraction_theta_max 0.978
_diffrn_radiation_monochromator graphite
_diffrn_radiation_source 'fine-focus sealed tube'
_diffrn_radiation_type MoK\a
_diffrn_radiation_wavelength 0.71073
_diffrn_reflns_av_R_equivalents 0.0270
_diffrn_reflns_av_sigmaI/netI 0.0536
_diffrn_reflns_limit_h_max 15
_diffrn_reflns_limit_h_min -15
_diffrn_reflns_limit_k_max 16
_diffrn_reflns_limit_k_min -16
_diffrn_reflns_limit_l_max 20
_diffrn_reflns_limit_l_min -20
_diffrn_reflns_number 36178
_diffrn_reflns_theta_full 28.32
_diffrn_reflns_theta_max 28.32
_diffrn_reflns_theta_min 2.91
_exptl_absorpt_coefficient_mu 1.267
_exptl_absorpt_correction_T_max 0.8426
_exptl_absorpt_correction_T_min 0.8041
_exptl_crystal_density_diffrn 1.848
_exptl_crystal_density_method 'not measured'
_exptl_crystal_F_000 1136
_exptl_crystal_size_max 0.18
_exptl_crystal_size_mid 0.15
_exptl_crystal_size_min 0.14
_refine_diff_density_max 2.697
_refine_diff_density_min -2.047
_refine_diff_density_rms 0.171
_refine_ls_abs_structure_details 'Flack H D (1983), Acta Cryst. A39, 876-881'
_refine_ls_abs_structure_Flack -0.006(12)
_refine_ls_extinction_method none
_refine_ls_goodness_of_fit_ref 1.045
_refine_ls_hydrogen_treatment mixed
_refine_ls_matrix_type full
_refine_ls_number_parameters 1125
_refine_ls_number_reflns 18658
_refine_ls_number_restraints 3
_refine_ls_restrained_S_all 1.045
_refine_ls_R_factor_all 0.0686
_refine_ls_R_factor_gt 0.0584
_refine_ls_shift/su_max 0.001
_refine_ls_shift/su_mean 0.000
_refine_ls_structure_factor_coef Fsqd
_refine_ls_weighting_details 'calc w=1/[\s^2^(Fo^2^)+(0.0955P)^2^+6.4719P] where P=(Fo^2^+2Fc^2^)/3'
_refine_ls_weighting_scheme calc
_refine_ls_wR_factor_gt 0.1518
_refine_ls_wR_factor_ref 0.1596
_reflns_number_gt 16560
_reflns_number_total 18658
_reflns_threshold_expression >2sigma(I)
_cod_data_source_file b301316b.txt
_cod_data_source_block compound3
_cod_original_cell_volume 2014.82(4)
_cod_database_code 7012807

loop_
_symmetry_equiv_pos_as_xyz
'x, y, z'

loop_
_atom_site_label
_atom_site_type_symbol
_atom_site_fract_x
_atom_site_fract_y
_atom_site_fract_z
_atom_site_U_iso_or_equiv
_atom_site_adp_type
_atom_site_occupancy
_atom_site_symmetry_multiplicity
_atom_site_calc_flag
_atom_site_refinement_flags
_atom_site_disorder_assembly
_atom_site_disorder_group
S4 S 2.16423(13) 1.04405(12) 0.22082(11) 0.0135(3) Uani 1 1 d . . .
S6 S 1.44220(14) 1.63289(13) 0.62644(12) 0.0179(3) Uani 1 1 d . . .
S8 S 1.87089(15) 0.78876(15) 0.62662(12) 0.0214(3) Uani 1 1 d . . .
S5 S 2.04694(13) 1.41624(12) 0.57091(11) 0.0139(3) Uani 1 1 d . . .
S7 S 1.27430(13) 1.04784(12) 0.59712(10) 0.0116(3) Uani 1 1 d . . .
S1 S 2.30066(14) 1.61557(13) 0.26046(11) 0.0148(3) Uani 1 1 d . . .
S2 S 1.71736(13) 1.86958(13) 0.22689(11) 0.0151(3) Uani 1 1 d . . .
S3 S 1.54032(13) 1.26620(12) 0.26600(11) 0.0155(3) Uani 1 1 d . . .
C42 C 1.2798(5) 1.2073(5) 0.8651(4) 0.0106(11) Uani 1 1 d . . .
H42A H 1.2643 1.1711 0.9350 0.013 Uiso 1 1 calc R . .
H42B H 1.2038 1.2359 0.8534 0.013 Uiso 1 1 calc R . .
O13 O 2.2120(4) 1.6679(4) -0.1034(3) 0.0137(8) Uani 1 1 d . . .
O29 O 1.7056(4) 1.1395(3) 0.9452(3) 0.0110(8) Uani 1 1 d . . .
C22 C 2.0355(5) 1.2784(5) 0.0253(4) 0.0101(11) Uani 1 1 d . . .
O30 O 1.4869(4) 1.2124(3) 0.9371(3) 0.0112(8) Uani 1 1 d . . .
C4 C 2.2257(5) 1.6556(5) -0.0164(4) 0.0091(10) Uani 1 1 d . . .
C5 C 2.2843(5) 1.5609(5) 0.0258(4) 0.0098(11) Uani 1 1 d . . .
C7 C 2.1217(5) 1.8401(5) -0.0155(4) 0.0120(11) Uani 1 1 d . . .
H7A H 2.1462 1.8623 -0.0857 0.014 Uiso 1 1 calc R . .
H7B H 2.1468 1.9067 -0.0014 0.014 Uiso 1 1 calc R . .
C39 C 1.3681(5) 1.4110(5) 0.7534(4) 0.0088(11) Uani 1 1 d . . .
H39 H 1.3030 1.4157 0.7270 0.011 Uiso 1 1 calc R . .
O32 O 1.6132(4) 0.9500(4) 0.9332(3) 0.0122(8) Uani 1 1 d . . .
C36 C 1.5647(5) 1.3984(5) 0.8248(4) 0.0101(11) Uani 1 1 d . . .
O6 O 1.7434(4) 1.9959(4) 0.1921(4) 0.0228(10) Uani 1 1 d . . .
O18 O 2.1023(4) 1.3372(4) 0.5252(3) 0.0160(9) Uani 1 1 d . . .
C41 C 1.4758(5) 1.3059(5) 0.8620(4) 0.0077(10) Uani 1 1 d . . .
C38 C 1.4546(5) 1.5050(5) 0.7190(4) 0.0107(11) Uani 1 1 d . . .
C1 C 2.2690(5) 1.6290(5) 0.1542(4) 0.0108(11) Uani 1 1 d . . .
C35 C 1.6753(5) 1.3885(5) 0.8623(4) 0.0106(11) Uani 1 1 d . . .
H35A H 1.7113 1.4671 0.8493 0.013 Uiso 1 1 calc R . .
H35B H 1.6490 1.3466 0.9323 0.013 Uiso 1 1 calc R . .
C52 C 1.7953(5) 0.8472(5) 0.7118(4) 0.0116(11) Uani 1 1 d . . .
C30 C 1.9469(5) 1.2139(5) 0.7192(4) 0.0092(10) Uani 1 1 d . . .
H30 H 2.0063 1.1776 0.6865 0.011 Uiso 1 1 calc R . .
C10 C 1.7970(5) 1.8266(5) 0.1317(4) 0.0107(10) Uani 1 1 d . . .
O31 O 1.3895(4) 1.0106(4) 0.9490(3) 0.0112(8) Uani 1 1 d . . .
C48 C 1.3730(5) 1.0206(5) 0.8630(4) 0.0082(10) Uani 1 1 d . . .
C17 C 1.6550(5) 1.3492(5) 0.1623(4) 0.0133(11) Uani 1 1 d . . .
C23 C 2.0479(5) 1.1791(5) 0.0966(5) 0.0130(11) Uani 1 1 d . . .
H23 H 1.9879 1.1148 0.1228 0.016 Uiso 1 1 calc R . .
C14 C 1.7265(5) 1.6584(5) -0.0141(5) 0.0132(11) Uani 1 1 d . . .
H14A H 1.6412 1.6750 0.0000 0.016 Uiso 1 1 calc R . .
H14B H 1.7605 1.6824 -0.0843 0.016 Uiso 1 1 calc R . .
C44 C 1.2858(5) 1.1224(5) 0.7378(4) 0.0098(10) Uani 1 1 d . . .
H44 H 1.2445 1.1843 0.7086 0.012 Uiso 1 1 calc R . .
C45 C 1.3183(5) 1.0384(5) 0.6985(4) 0.0081(10) Uani 1 1 d . . .
C43 C 1.3141(5) 1.1160(5) 0.8212(4) 0.0084(10) Uani 1 1 d . . .
C3 C 2.1865(5) 1.7367(5) 0.0271(4) 0.0109(11) Uani 1 1 d . . .
C20 C 1.8228(5) 1.4716(5) -0.0105(4) 0.0096(10) Uani 1 1 d . . .
C31 C 1.8651(5) 1.1499(5) 0.8089(4) 0.0079(10) Uani 1 1 d . . .
C47 C 1.4086(5) 0.9371(5) 0.8220(4) 0.0086(10) Uani 1 1 d . . .
O11 O 2.2682(4) 1.0667(4) 0.2491(3) 0.0193(9) Uani 1 1 d . . .
C32 C 1.7797(5) 1.2059(5) 0.8552(4) 0.0084(10) Uani 1 1 d . . .
C53 C 1.8610(5) 0.9109(5) 0.7441(4) 0.0104(10) Uani 1 1 d . . .
H53 H 1.9460 0.9273 0.7164 0.012 Uiso 1 1 calc R . .
C6 C 2.3063(5) 1.5492(5) 0.1111(4) 0.0085(10) Uani 1 1 d . . .
H6 H 2.3469 1.4865 0.1399 0.010 Uiso 1 1 calc R . .
O12 O 2.1825(5) 0.9540(4) 0.1787(4) 0.0250(11) Uani 1 1 d . . .
C2 C 2.2101(5) 1.7218(5) 0.1121(4) 0.0115(11) Uani 1 1 d . . .
H2 H 2.1856 1.7759 0.1424 0.014 Uiso 1 1 calc R . .
C29 C 1.9380(5) 1.3328(5) 0.6798(4) 0.0094(11) Uani 1 1 d . . .
C56 C 1.8721(5) 1.0199(5) 0.8527(4) 0.0092(10) Uani 1 1 d . . .
H56A H 1.9577 1.0044 0.8370 0.011 Uiso 1 1 calc R . .
H56B H 1.8396 0.9943 0.9230 0.011 Uiso 1 1 calc R . .
C15 C 1.7313(5) 1.5292(5) 0.0313(4) 0.0084(10) Uani 1 1 d . . .
C51 C 1.6703(5) 0.8235(4) 0.7509(4) 0.0080(10) Uani 1 1 d . . .
H51 H 1.6262 0.7810 0.7280 0.010 Uiso 1 1 calc R . .
C33 C 1.7704(5) 1.3245(5) 0.8153(4) 0.0075(10) Uani 1 1 d . . .
C26 C 2.2270(5) 1.3669(5) 0.0199(4) 0.0078(10) Uani 1 1 d . . .
C16 C 1.6477(5) 1.4653(5) 0.1178(4) 0.0104(11) Uani 1 1 d . . .
H16 H 1.5848 1.5021 0.1467 0.012 Uiso 1 1 calc R . .
C34 C 1.8517(5) 1.3870(5) 0.7260(4) 0.0102(10) Uani 1 1 d . . .
H34 H 1.8476 1.4676 0.6968 0.012 Uiso 1 1 calc R . .
C46 C 1.3798(5) 0.9473(5) 0.7389(4) 0.0089(10) Uani 1 1 d . . .
H46 H 1.4024 0.8917 0.7098 0.011 Uiso 1 1 calc R . .
O5 O 1.5891(4) 1.8335(4) 0.2482(4) 0.0269(11) Uani 1 1 d . . .
C55 C 1.6766(5) 0.9229(5) 0.8569(4) 0.0076(10) Uani 1 1 d . . .
C11 C 1.7346(5) 1.7678(5) 0.0943(4) 0.0149(12) Uani 1 1 d . . .
H11 H 1.6491 1.7533 0.1187 0.018 Uiso 1 1 calc R . .
C28 C 2.3214(5) 1.4709(5) -0.0190(4) 0.0096(10) Uani 1 1 d . . .
H28A H 2.3979 1.4437 -0.0075 0.011 Uiso 1 1 calc R . .
H28B H 2.3364 1.5074 -0.0889 0.011 Uiso 1 1 calc R . .
C18 C 1.7465(5) 1.2933(5) 0.1211(4) 0.0119(11) Uani 1 1 d . . .
H18 H 1.7513 1.2134 0.1531 0.014 Uiso 1 1 calc R . .
C21 C 1.9272(5) 1.2880(5) -0.0114(4) 0.0102(11) Uani 1 1 d . . .
H21A H 1.8911 1.2092 0.0022 0.012 Uiso 1 1 calc R . .
H21B H 1.9539 1.3289 -0.0815 0.012 Uiso 1 1 calc R . .
C25 C 2.2367(5) 1.2661(5) 0.0928(4) 0.0099(10) Uani 1 1 d . . .
H25 H 2.3039 1.2614 0.1168 0.012 Uiso 1 1 calc R . .
O25 O 1.1469(5) 1.0670(6) 0.6202(4) 0.0310(13) Uani 1 1 d . . .
C19 C 1.8303(5) 1.3534(5) 0.0340(4) 0.0088(10) Uani 1 1 d . . .
C27 C 2.1274(5) 1.3706(5) -0.0139(4) 0.0101(11) Uani 1 1 d . . .
C37 C 1.5540(5) 1.4993(5) 0.7543(4) 0.0118(11) Uani 1 1 d . . .
H37 H 1.6131 1.5641 0.7301 0.014 Uiso 1 1 calc R . .
C50 C 1.6111(5) 0.8616(5) 0.8223(4) 0.0095(10) Uani 1 1 d . . .
C54 C 1.8021(5) 0.9505(4) 0.8171(4) 0.0065(10) Uani 1 1 d . . .
C49 C 1.4734(5) 0.8364(5) 0.8655(4) 0.0099(10) Uani 1 1 d . . .
H49A H 1.4460 0.7674 0.8555 0.012 Uiso 1 1 calc R . .
H49B H 1.4521 0.8184 0.9352 0.012 Uiso 1 1 calc R . .
C13 C 1.9206(5) 1.7561(5) -0.0133(4) 0.0114(11) Uani 1 1 d . . .
O2 O 2.3141(7) 1.4968(5) 0.3064(4) 0.0408(16) Uani 1 1 d . . .
O8 O 1.5110(4) 1.3344(4) 0.3277(3) 0.0180(9) Uani 1 1 d . . .
O19 O 2.1327(5) 1.4763(5) 0.5957(4) 0.0269(11) Uani 1 1 d . . .
C24 C 2.1478(5) 1.1724(5) 0.1304(4) 0.0094(10) Uani 1 1 d . . .
O10 O 2.0519(4) 1.0172(4) 0.2988(4) 0.0261(11) Uani 1 1 d . . .
O7 O 1.5872(5) 1.1586(4) 0.3079(4) 0.0359(14) Uani 1 1 d . . .
C9 C 1.9218(5) 1.8487(5) 0.0969(4) 0.0113(11) Uani 1 1 d . . .
H9 H 1.9640 1.8877 0.1235 0.014 Uiso 1 1 calc R . .
C12 C 1.7960(5) 1.7299(5) 0.0211(4) 0.0120(11) Uani 1 1 d . . .
O27 O 1.9884(7) 0.8393(7) 0.5851(7) 0.087(4) Uani 1 1 d . . .
O22 O 1.3163(6) 1.6293(6) 0.6330(6) 0.065(3) Uani 1 1 d . . .
O9 O 1.4400(5) 1.2470(5) 0.2328(4) 0.0311(13) Uani 1 1 d . . .
O3 O 2.4109(6) 1.6890(5) 0.2331(4) 0.0420(16) Uani 1 1 d . . .
O23 O 1.3507(5) 1.1416(5) 0.5175(3) 0.0312(12) Uani 1 1 d . . .
O28 O 1.8453(10) 0.6733(7) 0.6642(8) 0.122(6) Uani 1 1 d . . .
O26 O 1.8112(12) 0.8277(16) 0.5497(9) 0.141(7) Uani 1 1 d . . .
O21 O 1.4822(11) 1.7269(5) 0.6457(6) 0.080(3) Uani 1 1 d . . .
O15 O 1.8970(4) 1.5360(4) -0.0995(3) 0.0156(9) Uani 1 1 d . . .
O14 O 1.9854(4) 1.7277(4) -0.0895(3) 0.0136(8) Uani 1 1 d . . .
O16 O 2.1164(4) 1.4639(4) -0.0884(3) 0.0162(9) Uani 1 1 d . . .
O17 O 1.9797(4) 1.4976(4) 0.5138(3) 0.0222(10) Uani 1 1 d . . .
O36 O 1.6376(5) 1.4016(4) 0.4727(4) 0.0297(12) Uani 1 1 d . . .
O37 O 1.6399(5) 1.3478(5) 0.6238(4) 0.0316(12) Uani 1 1 d . . .
O33 O 1.8587(5) 1.5591(5) 0.3446(4) 0.0280(11) Uani 1 1 d . . .
N2 N 1.6215(6) 1.1881(5) 0.4764(5) 0.0251(13) Uani 1 1 d . . .
O20 O 1.5047(7) 1.6230(6) 0.5392(4) 0.0520(19) Uani 1 1 d . . .
C61 C 1.6215(7) 1.1993(7) 0.5661(6) 0.0274(16) Uani 1 1 d . . .
H61 H 1.5443 1.1607 0.6166 0.033 Uiso 1 1 calc R . .
C60 C 1.6324(6) 1.3310(6) 0.5477(5) 0.0221(13) Uani 1 1 d . . .
O4 O 1.7625(5) 1.8052(5) 0.3053(3) 0.0250(11) Uani 1 1 d . . .
O1 O 2.1990(8) 1.6539(10) 0.3146(5) 0.085(4) Uani 1 1 d . . .
O38 O 1.8370(5) 1.2085(5) 0.5276(4) 0.0288(11) Uani 1 1 d . . .
O34 O 1.8177(5) 1.5308(5) 0.2229(4) 0.0295(12) Uani 1 1 d . . .
O35 O 1.8471(5) 1.2763(5) 0.3131(4) 0.0299(11) Uani 1 1 d . . .
C57 C 1.8781(6) 1.5150(6) 0.2854(5) 0.0198(13) Uani 1 1 d . . .
N1 N 2.0109(6) 1.3967(6) 0.3634(4) 0.0253(13) Uani 1 1 d . . .
C58 C 1.9793(6) 1.4396(7) 0.2725(5) 0.0248(15) Uani 1 1 d . . .
H58 H 2.0509 1.4897 0.2214 0.030 Uiso 1 1 calc R . .
C59 C 1.9505(7) 1.3429(6) 0.2441(5) 0.0249(14) Uani 1 1 d . . .
H59A H 1.9363 1.3738 0.1809 0.030 Uiso 1 1 calc R . .
H59B H 2.0187 1.2949 0.2399 0.030 Uiso 1 1 calc R . .
C62 C 1.7263(7) 1.1456(6) 0.5965(5) 0.0260(15) Uani 1 1 d . . .
H62A H 1.7222 1.1476 0.6599 0.031 Uiso 1 1 calc R . .
H62B H 1.7233 1.0636 0.6016 0.031 Uiso 1 1 calc R . .
Cs1 Cs 1.98212(3) 1.75868(3) 0.38619(3) 0.02226(10) Uani 1 1 d . . .
Cs2 Cs 1.41734(5) 0.92949(4) 0.39375(4) 0.03718(14) Uani 1 1 d . . .
O40 O 2.2375(8) 1.7276(6) 0.4613(6) 0.057(2) Uani 1 1 d . . .
Na2 Na 1.6663(3) 1.6149(3) 0.4173(2) 0.0279(6) Uani 1 1 d . . .
O42 O 2.2008(4) 1.2539(4) 0.3453(3) 0.0163(9) Uani 1 1 d . . .
Na1 Na 2.3053(2) 1.3289(2) 0.43216(17) 0.0146(5) Uani 1 1 d . . .
O49 O 2.4108(4) 0.9154(4) 0.1419(3) 0.0205(10) Uani 1 1 d . . .
O48 O 1.5326(4) 2.0806(4) 0.1409(4) 0.0218(10) Uani 1 1 d . . .
O46 O 1.1662(7) 0.7501(6) 0.7071(5) 0.0512(17) Uani 1 1 d . . .
O39 O 1.7538(5) 1.5645(5) 0.5455(4) 0.0301(11) Uani 1 1 d . . .
O45 O 1.8176(5) 1.0536(5) 0.3354(4) 0.0323(12) Uani 1 1 d . . .
O44 O 2.0540(8) 1.5879(7) 0.7145(6) 0.061(2) Uani 1 1 d . . .
O43 O 1.5948(5) 1.5706(5) 0.3040(4) 0.0299(12) Uani 1 1 d . . .
O41 O 2.3684(6) 1.4171(6) 0.5248(5) 0.0408(14) Uani 1 1 d . . .
O47 O 2.0271(4) 1.0894(4) 0.4894(4) 0.0228(10) Uani 1 1 d . . .
Cl1 Cl 1.6182(2) 0.9283(2) 0.4705(2) 0.0633(9) Uani 1 1 d . . .
O24 O 1.2905(6) 0.9360(5) 0.5875(4) 0.0371(14) Uani 1 1 d . . .
C8 C 1.9844(5) 1.8140(5) 0.0236(4) 0.0082(10) Uiso 1 1 d . . .
C40 C 1.3758(5) 1.3098(5) 0.8261(4) 0.0075(10) Uiso 1 1 d . . .

loop_
_atom_site_aniso_label
_atom_site_aniso_U_11
_atom_site_aniso_U_22
_atom_site_aniso_U_33
_atom_site_aniso_U_23
_atom_site_aniso_U_13
_atom_site_aniso_U_12
S4 0.0090(6) 0.0058(6) 0.0238(8) -0.0017(5) -0.0068(6) 0.0020(5)
S6 0.0145(7) 0.0088(6) 0.0283(8) -0.0019(6) -0.0096(6) 0.0032(5)
S8 0.0164(8) 0.0250(8) 0.0276(9) -0.0198(7) -0.0007(6) 0.0029(6)
S5 0.0106(6) 0.0098(6) 0.0164(7) -0.0043(5) 0.0031(5) 0.0002(5)
S7 0.0133(7) 0.0110(6) 0.0137(7) -0.0059(5) -0.0069(5) 0.0055(5)
S1 0.0182(7) 0.0164(7) 0.0150(7) -0.0083(6) -0.0099(6) 0.0118(6)
S2 0.0108(7) 0.0149(7) 0.0191(7) -0.0062(6) -0.0036(5) 0.0057(6)
S3 0.0099(6) 0.0078(6) 0.0221(7) -0.0038(6) 0.0033(5) -0.0016(5)
C42 0.007(3) 0.010(3) 0.013(3) -0.003(2) -0.002(2) 0.002(2)
O13 0.019(2) 0.0105(19) 0.0103(19) -0.0008(16) -0.0058(16) 0.0004(16)
O29 0.0133(19) 0.0103(19) 0.0084(18) -0.0023(15) -0.0030(15) 0.0010(16)
C22 0.007(3) 0.015(3) 0.011(3) -0.007(2) -0.003(2) 0.004(2)
O30 0.0114(19) 0.0086(18) 0.014(2) -0.0026(16) -0.0059(16) 0.0024(16)
C4 0.003(2) 0.009(2) 0.013(3) 0.000(2) -0.0016(19) -0.001(2)
C5 0.005(2) 0.006(2) 0.015(3) -0.002(2) 0.000(2) -0.002(2)
C7 0.009(3) 0.007(2) 0.018(3) -0.002(2) -0.005(2) -0.002(2)
C39 0.009(3) 0.004(2) 0.016(3) -0.008(2) -0.004(2) 0.003(2)
O32 0.0122(19) 0.0135(19) 0.013(2) -0.0079(16) -0.0031(15) 0.0046(16)
C36 0.006(2) 0.008(2) 0.019(3) -0.011(2) 0.000(2) 0.002(2)
O6 0.021(2) 0.019(2) 0.031(3) -0.014(2) -0.005(2) 0.0038(19)
O18 0.0108(19) 0.013(2) 0.019(2) -0.0084(17) 0.0059(16) 0.0029(16)
C41 0.007(2) 0.010(2) 0.009(2) -0.008(2) -0.0017(19) 0.002(2)
C38 0.008(3) 0.006(2) 0.016(3) -0.005(2) 0.000(2) 0.002(2)
C1 0.004(2) 0.010(3) 0.013(3) -0.001(2) 0.000(2) 0.002(2)
C35 0.008(3) 0.011(3) 0.017(3) -0.010(2) -0.003(2) 0.000(2)
C52 0.011(3) 0.007(2) 0.015(3) -0.002(2) -0.002(2) 0.003(2)
C30 0.001(2) 0.012(3) 0.016(3) -0.008(2) -0.001(2) 0.002(2)
C10 0.010(3) 0.006(2) 0.014(3) -0.002(2) -0.002(2) 0.006(2)
O31 0.0112(19) 0.0118(19) 0.0093(19) -0.0017(15) -0.0039(15) -0.0003(16)
C48 0.007(2) 0.009(2) 0.009(2) -0.004(2) -0.0023(19) -0.004(2)
C17 0.012(3) 0.009(3) 0.012(3) 0.001(2) 0.000(2) -0.002(2)
C23 0.010(3) 0.006(2) 0.022(3) -0.004(2) -0.004(2) 0.002(2)
C14 0.008(3) 0.006(2) 0.025(3) -0.001(2) -0.009(2) 0.002(2)
C44 0.005(2) 0.008(2) 0.012(3) -0.002(2) 0.000(2) 0.004(2)
C45 0.005(2) 0.005(2) 0.015(3) -0.001(2) -0.006(2) -0.0005(19)
C43 0.002(2) 0.007(2) 0.015(3) -0.005(2) 0.0003(19) 0.0005(19)
C3 0.008(2) 0.005(2) 0.017(3) 0.000(2) -0.004(2) 0.003(2)
C20 0.007(2) 0.010(2) 0.017(3) -0.007(2) -0.009(2) 0.002(2)
C31 0.008(2) 0.007(2) 0.009(2) -0.003(2) -0.003(2) 0.000(2)
C47 0.005(2) 0.007(2) 0.011(3) 0.002(2) -0.003(2) -0.002(2)
O11 0.022(2) 0.012(2) 0.026(2) -0.0018(18) -0.0168(19) 0.0035(18)
C32 0.004(2) 0.010(2) 0.009(2) -0.001(2) -0.0010(19) 0.000(2)
C53 0.006(2) 0.005(2) 0.015(3) -0.001(2) 0.001(2) -0.0011(19)
C6 0.006(2) 0.005(2) 0.015(3) -0.003(2) -0.005(2) 0.0005(19)
O12 0.028(3) 0.014(2) 0.044(3) -0.012(2) -0.024(2) 0.0031(19)
C2 0.009(3) 0.008(2) 0.017(3) -0.007(2) -0.001(2) 0.000(2)
C29 0.011(3) 0.009(3) 0.008(2) -0.005(2) 0.000(2) 0.001(2)
C56 0.008(2) 0.009(2) 0.012(3) -0.002(2) -0.006(2) 0.002(2)
C15 0.005(2) 0.005(2) 0.018(3) -0.005(2) -0.008(2) 0.0039(19)
C51 0.007(2) 0.004(2) 0.014(3) -0.003(2) -0.005(2) 0.0027(19)
C33 0.005(2) 0.009(2) 0.011(2) -0.006(2) -0.0040(19) 0.0029(19)
C26 0.005(2) 0.007(2) 0.011(2) -0.005(2) -0.0012(19) 0.0005(19)
C16 0.003(2) 0.009(2) 0.020(3) -0.005(2) -0.004(2) 0.000(2)
C34 0.009(3) 0.007(2) 0.014(3) -0.003(2) -0.005(2) 0.001(2)
C46 0.004(2) 0.006(2) 0.017(3) -0.005(2) -0.003(2) 0.0013(19)
O5 0.009(2) 0.022(2) 0.042(3) -0.010(2) 0.002(2) 0.0001(19)
C55 0.009(2) 0.006(2) 0.009(2) -0.0035(19) -0.003(2) 0.005(2)
C11 0.009(3) 0.013(3) 0.020(3) -0.001(2) -0.006(2) 0.005(2)
C28 0.006(2) 0.006(2) 0.014(3) -0.005(2) 0.001(2) -0.003(2)
C18 0.005(2) 0.008(2) 0.020(3) -0.001(2) -0.006(2) 0.001(2)
C21 0.007(2) 0.012(3) 0.015(3) -0.009(2) -0.005(2) 0.002(2)
C25 0.008(3) 0.010(3) 0.012(3) -0.004(2) -0.005(2) 0.003(2)
O25 0.018(2) 0.058(4) 0.028(3) -0.023(3) -0.013(2) 0.007(2)
C19 0.004(2) 0.008(2) 0.017(3) -0.006(2) -0.006(2) 0.002(2)
C27 0.007(2) 0.008(2) 0.012(3) -0.003(2) 0.002(2) 0.004(2)
C37 0.010(3) 0.012(3) 0.013(3) -0.006(2) 0.000(2) 0.003(2)
C50 0.013(3) 0.003(2) 0.009(2) 0.0028(19) -0.005(2) 0.002(2)
C54 0.005(2) 0.006(2) 0.008(2) -0.0001(19) -0.0051(19) -0.0012(19)
C49 0.009(3) 0.004(2) 0.015(3) -0.001(2) -0.003(2) 0.002(2)
C13 0.011(3) 0.004(2) 0.016(3) 0.003(2) -0.007(2) 0.001(2)
O2 0.077(5) 0.018(3) 0.029(3) 0.003(2) -0.035(3) -0.001(3)
O8 0.024(2) 0.013(2) 0.016(2) -0.0066(17) -0.0028(18) -0.0023(17)
O19 0.021(2) 0.030(3) 0.028(3) -0.016(2) 0.003(2) -0.007(2)
C24 0.006(2) 0.007(2) 0.014(3) -0.002(2) -0.003(2) 0.000(2)
O10 0.015(2) 0.018(2) 0.027(3) 0.0100(19) -0.0013(19) 0.0035(18)
O7 0.037(3) 0.014(2) 0.036(3) 0.000(2) 0.010(2) 0.006(2)
C9 0.012(3) 0.003(2) 0.018(3) 0.001(2) -0.010(2) 0.002(2)
C12 0.013(3) 0.004(2) 0.018(3) 0.001(2) -0.008(2) 0.003(2)
O27 0.054(5) 0.063(5) 0.128(8) -0.083(6) 0.060(5) -0.041(4)
O22 0.032(3) 0.049(4) 0.082(5) 0.030(4) -0.040(4) 0.000(3)
O9 0.019(2) 0.049(3) 0.026(3) -0.024(3) 0.006(2) -0.018(2)
O3 0.058(4) 0.028(3) 0.038(3) 0.008(2) -0.037(3) -0.014(3)
O23 0.033(3) 0.032(3) 0.015(2) 0.008(2) -0.006(2) -0.010(2)
O28 0.139(9) 0.042(4) 0.123(8) -0.064(5) 0.101(7) -0.061(5)
O26 0.134(10) 0.294(19) 0.123(9) -0.178(12) -0.107(8) 0.162(12)
O21 0.192(11) 0.008(3) 0.069(5) -0.007(3) -0.093(6) 0.007(4)
O15 0.015(2) 0.021(2) 0.0079(19) -0.0044(17) -0.0004(16) -0.0062(18)
O14 0.0100(19) 0.014(2) 0.014(2) -0.0044(16) -0.0014(16) 0.0013(17)
O16 0.019(2) 0.013(2) 0.012(2) 0.0020(17) -0.0074(18) 0.0017(18)
O17 0.026(2) 0.0072(19) 0.018(2) 0.0069(17) 0.0028(19) 0.0057(18)
O36 0.035(3) 0.020(2) 0.034(3) -0.004(2) -0.018(2) 0.006(2)
O37 0.038(3) 0.029(3) 0.029(3) -0.015(2) -0.006(2) 0.005(2)
O33 0.029(3) 0.027(3) 0.041(3) -0.018(2) -0.021(2) 0.011(2)
N2 0.028(3) 0.016(3) 0.034(3) -0.008(2) -0.015(3) 0.003(2)
O20 0.074(5) 0.046(4) 0.027(3) -0.007(3) -0.010(3) 0.036(4)
C61 0.030(4) 0.024(4) 0.029(4) -0.010(3) -0.007(3) 0.006(3)
C60 0.020(3) 0.021(3) 0.026(3) -0.007(3) -0.010(3) 0.005(3)
O4 0.029(3) 0.029(3) 0.010(2) -0.0009(19) -0.0034(19) 0.002(2)
O1 0.074(5) 0.181(10) 0.040(4) -0.073(5) -0.038(4) 0.106(6)
O38 0.024(3) 0.026(3) 0.034(3) -0.007(2) -0.011(2) 0.007(2)
O34 0.039(3) 0.031(3) 0.031(3) -0.015(2) -0.024(2) 0.014(2)
O35 0.034(3) 0.023(2) 0.032(3) -0.013(2) -0.006(2) 0.003(2)
C57 0.013(3) 0.030(3) 0.020(3) -0.011(3) -0.008(2) 0.005(3)
N1 0.032(3) 0.029(3) 0.026(3) -0.016(3) -0.020(3) 0.017(3)
C58 0.017(3) 0.037(4) 0.020(3) -0.012(3) -0.004(3) 0.015(3)
C59 0.031(4) 0.026(3) 0.021(3) -0.012(3) -0.009(3) 0.010(3)
C62 0.026(4) 0.022(3) 0.026(4) -0.003(3) -0.008(3) -0.004(3)
Cs1 0.0251(2) 0.01193(17) 0.0262(2) -0.00521(15) -0.00427(16) 0.00367(15)
Cs2 0.0383(3) 0.0410(3) 0.0326(3) -0.0166(2) -0.0068(2) 0.0032(2)
O40 0.092(6) 0.032(3) 0.057(4) -0.021(3) -0.030(4) 0.012(4)
Na2 0.0252(14) 0.0241(14) 0.0312(16) -0.0094(12) -0.0041(12) 0.0019(11)
O42 0.016(2) 0.019(2) 0.022(2) -0.0129(18) -0.0112(17) 0.0073(17)
Na1 0.0131(11) 0.0169(12) 0.0134(11) -0.0056(9) -0.0032(9) 0.0046(9)
O49 0.020(2) 0.022(2) 0.021(2) -0.0052(19) -0.0111(18) 0.0096(19)
O48 0.014(2) 0.020(2) 0.027(2) -0.0056(19) -0.0019(18) 0.0034(18)
O46 0.062(5) 0.035(3) 0.047(4) -0.015(3) -0.001(3) 0.007(3)
O39 0.029(3) 0.034(3) 0.026(3) -0.012(2) -0.006(2) 0.006(2)
O45 0.034(3) 0.028(3) 0.042(3) -0.019(3) -0.015(3) 0.010(2)
O44 0.075(5) 0.049(4) 0.064(5) -0.024(4) -0.024(4) 0.005(4)
O43 0.019(2) 0.023(3) 0.042(3) -0.005(2) -0.010(2) 0.000(2)
O41 0.044(3) 0.055(4) 0.043(3) -0.030(3) -0.028(3) 0.015(3)
O47 0.019(2) 0.023(2) 0.027(3) -0.007(2) -0.012(2) 0.0035(19)
Cl1 0.0365(12) 0.0318(12) 0.084(2) 0.0207(12) -0.0131(12) 0.0015(10)
O24 0.066(4) 0.026(3) 0.035(3) -0.018(2) -0.031(3) 0.023(3)

loop_
_atom_type_symbol
_atom_type_description
_atom_type_scat_dispersion_real
_atom_type_scat_dispersion_imag
_atom_type_scat_source
C C 0.0033 0.0016 'International Tables Vol C Tables 4.2.6.8 and 6.1.1.4'
H H 0.0000 0.0000 'International Tables Vol C Tables 4.2.6.8 and 6.1.1.4'
N N 0.0061 0.0033 'International Tables Vol C Tables 4.2.6.8 and 6.1.1.4'
O O 0.0106 0.0060 'International Tables Vol C Tables 4.2.6.8 and 6.1.1.4'
S S 0.1246 0.1234 'International Tables Vol C Tables 4.2.6.8 and 6.1.1.4'
Cs Cs -0.3680 2.1192 'International Tables Vol C Tables 4.2.6.8 and 6.1.1.4'
Na Na 0.0362 0.0249 'International Tables Vol C Tables 4.2.6.8 and 6.1.1.4'
Cl Cl 0.1484 0.1585 'International Tables Vol C Tables 4.2.6.8 and 6.1.1.4'

loop_
_geom_angle_atom_site_label_1
_geom_angle_atom_site_label_2
_geom_angle_atom_site_label_3
_geom_angle
_geom_angle_site_symmetry_1
_geom_angle_site_symmetry_3
_geom_angle_publ_flag
O11 S4 O10 112.4(3) . . ?
O11 S4 O12 111.6(3) . . ?
O10 S4 O12 111.7(3) . . ?
O11 S4 C24 108.0(3) . . ?
O10 S4 C24 106.2(3) . . ?
O12 S4 C24 106.6(3) . . ?
O11 S4 Cs1 112.35(19) . 1_545 ?
O10 S4 Cs1 48.7(2) . 1_545 ?
O12 S4 Cs1 67.3(2) . 1_545 ?
C24 S4 Cs1 138.40(19) . 1_545 ?
O20 S6 O21 117.1(6) . . ?
O20 S6 O22 107.3(5) . . ?
O21 S6 O22 112.5(6) . . ?
O20 S6 C38 107.6(3) . . ?
O21 S6 C38 106.7(3) . . ?
O22 S6 C38 104.9(3) . . ?
O28 S8 O27 121.2(7) . . ?
O28 S8 O26 104.6(10) . . ?
O27 S8 O26 106.0(9) . . ?
O28 S8 C52 108.8(4) . . ?
O27 S8 C52 109.7(4) . . ?
O26 S8 C52 105.3(4) . . ?
O28 S8 Cs1 87.1(4) . 1_545 ?
O27 S8 Cs1 72.5(4) . 1_545 ?
O26 S8 Cs1 54.4(3) . 1_545 ?
C52 S8 Cs1 157.8(2) . 1_545 ?
O18 S5 O19 112.7(3) . . ?
O18 S5 O17 111.7(3) . . ?
O19 S5 O17 112.0(3) . . ?
O18 S5 C29 107.7(3) . . ?
O19 S5 C29 106.4(3) . . ?
O17 S5 C29 105.8(3) . . ?
O23 S7 O24 113.1(4) . . ?
O23 S7 O25 113.6(4) . . ?
O24 S7 O25 111.0(4) . . ?
O23 S7 C45 107.2(3) . . ?
O24 S7 C45 105.4(3) . . ?
O25 S7 C45 105.7(3) . . ?
O23 S7 Cs2 72.2(3) . . ?
O24 S7 Cs2 42.4(3) . . ?
O25 S7 Cs2 120.6(2) . . ?
C45 S7 Cs2 129.92(19) . . ?
O2 S1 O1 112.6(6) . . ?
O2 S1 O3 111.8(4) . . ?
O1 S1 O3 112.8(6) . . ?
O2 S1 C1 107.4(3) . . ?
O1 S1 C1 105.3(3) . . ?
O3 S1 C1 106.3(3) . . ?
O4 S2 O5 110.9(3) . . ?
O4 S2 O6 115.4(3) . . ?
O5 S2 O6 112.3(3) . . ?
O4 S2 C10 104.4(3) . . ?
O5 S2 C10 106.9(3) . . ?
O6 S2 C10 106.1(3) . . ?
O4 S2 Cs2 94.2(2) . 1_565 ?
O5 S2 Cs2 46.7(2) . 1_565 ?
O6 S2 Cs2 83.0(2) . 1_565 ?
C10 S2 Cs2 152.6(2) . 1_565 ?
O7 S3 O9 111.2(4) . . ?
O7 S3 O8 113.6(3) . . ?
O9 S3 O8 112.3(3) . . ?
O7 S3 C17 106.6(3) . . ?
O9 S3 C17 105.2(3) . . ?
O8 S3 C17 107.4(3) . . ?
O7 S3 Cs2 42.8(2) . . ?
O9 S3 Cs2 72.2(3) . . ?
O8 S3 Cs2 115.17(19) . . ?
C17 S3 Cs2 134.9(2) . . ?
C43 C42 C40 113.5(5) . . ?
C23 C22 C27 118.4(5) . . ?
C23 C22 C21 121.4(5) . . ?
C27 C22 C21 120.2(5) . . ?
O13 C4 C3 121.2(5) . . ?
O13 C4 C5 117.1(5) . . ?
C3 C4 C5 121.6(5) . . ?
C6 C5 C4 119.0(5) . . ?
C6 C5 C28 119.7(5) . . ?
C4 C5 C28 121.4(5) . . ?
C3 C7 C8 112.4(5) . . ?
C38 C39 C40 120.6(5) . . ?
C37 C36 C41 119.9(5) . . ?
C37 C36 C35 120.2(5) . . ?
C41 C36 C35 119.9(5) . . ?
S5 O18 Na1 133.9(3) . . ?
O30 C41 C36 116.8(5) . . ?
O30 C41 C40 121.7(5) . . ?
C36 C41 C40 121.5(5) . . ?
C39 C38 C37 121.0(5) . . ?
C39 C38 S6 119.5(5) . . ?
C37 C38 S6 119.5(4) . . ?
C6 C1 C2 120.4(6) . . ?
C6 C1 S1 119.7(4) . . ?
C2 C1 S1 119.9(5) . . ?
C33 C35 C36 111.6(4) . . ?
C51 C52 C53 120.5(5) . . ?
C51 C52 S8 119.3(4) . . ?
C53 C52 S8 120.0(4) . . ?
C29 C30 C31 118.0(5) . . ?
C9 C10 C11 120.4(5) . . ?
C9 C10 S2 119.7(5) . . ?
C11 C10 S2 119.9(4) . . ?
O31 C48 C47 121.1(5) . . ?
O31 C48 C43 116.4(5) . . ?
C47 C48 C43 122.4(5) . . ?
C16 C17 C18 120.6(5) . . ?
C16 C17 S3 120.1(5) . . ?
C18 C17 S3 119.0(4) . . ?
C22 C23 C24 120.6(5) . . ?
C15 C14 C12 113.0(5) . . ?
C45 C44 C43 120.0(5) . . ?
C44 C45 C46 121.5(5) . . ?
C44 C45 S7 117.7(4) . . ?
C46 C45 S7 120.8(4) . . ?
C44 C43 C48 117.7(5) . . ?
C44 C43 C42 120.8(5) . . ?
C48 C43 C42 121.6(5) . . ?
C2 C3 C4 117.6(5) . . ?
C2 C3 C7 119.0(5) . . ?
C4 C3 C7 123.4(5) . . ?
O15 C20 C19 122.3(5) . . ?
O15 C20 C15 116.1(5) . . ?
C19 C20 C15 121.4(5) . . ?
C32 C31 C30 119.6(5) . . ?
C32 C31 C56 121.5(5) . . ?
C30 C31 C56 118.9(5) . . ?
C46 C47 C48 118.0(5) . . ?
C46 C47 C49 119.5(5) . . ?
C48 C47 C49 122.5(5) . . ?
S4 O11 Cs2 138.8(2) . 1_655 ?
O29 C32 C31 116.9(5) . . ?
O29 C32 C33 120.7(5) . . ?
C31 C32 C33 122.3(5) . . ?
C52 C53 C54 120.4(5) . . ?
C1 C6 C5 120.0(5) . . ?
S4 O12 Cs1 89.8(2) . 1_545 ?
C3 C2 C1 121.4(5) . . ?
C34 C29 C30 121.8(5) . . ?
C34 C29 S5 119.6(4) . . ?
C30 C29 S5 118.4(4) . . ?
C54 C56 C31 112.2(4) . . ?
C16 C15 C20 118.3(5) . . ?
C16 C15 C14 120.1(5) . . ?
C20 C15 C14 121.5(5) . . ?
C50 C51 C52 119.9(5) . . ?
C32 C33 C34 117.5(5) . . ?
C32 C33 C35 124.0(5) . . ?
C34 C33 C35 118.5(5) . . ?
C27 C26 C25 118.3(5) . . ?
C27 C26 C28 121.3(5) . . ?
C25 C26 C28 120.3(5) . . ?
C17 C16 C15 120.7(5) . . ?
C29 C34 C33 120.7(5) . . ?
C45 C46 C47 120.4(5) . . ?
S2 O5 Cs2 113.6(3) . 1_565 ?
O32 C55 C50 116.8(5) . . ?
O32 C55 C54 121.9(5) . . ?
C50 C55 C54 121.2(5) . . ?
C10 C11 C12 120.9(5) . . ?
C5 C28 C26 113.1(5) . . ?
C19 C18 C17 120.5(5) . . ?
C22 C21 C19 112.6(5) . . ?
C24 C25 C26 120.1(5) . . ?
C18 C19 C20 118.5(5) . . ?
C18 C19 C21 119.2(5) . . ?
C20 C19 C21 122.3(5) . . ?
O16 C27 C26 121.0(5) . . ?
O16 C27 C22 116.9(5) . . ?
C26 C27 C22 122.1(5) . . ?
C36 C37 C38 119.2(5) . . ?
C51 C50 C55 119.9(5) . . ?
C51 C50 C49 120.3(5) . . ?
C55 C50 C49 119.7(5) . . ?
C53 C54 C55 118.0(5) . . ?
C53 C54 C56 121.0(5) . . ?
C55 C54 C56 121.1(5) . . ?
C47 C49 C50 112.3(4) . . ?
O14 C13 C8 117.3(5) . . ?
O14 C13 C12 119.8(5) . . ?
C8 C13 C12 122.9(6) . . ?
S1 O2 Na1 156.5(4) . . ?
S3 O8 Na1 123.3(3) . 1_455 ?
C23 C24 C25 120.4(5) . . ?
C23 C24 S4 120.3(4) . . ?
C25 C24 S4 119.3(4) . . ?
S4 O10 Cs1 110.0(3) . 1_545 ?
S3 O7 Cs2 118.8(3) . . ?
C8 C9 C10 119.9(5) . . ?
C13 C12 C11 117.0(6) . . ?
C13 C12 C14 123.1(6) . . ?
C11 C12 C14 119.9(5) . . ?
S8 O27 Cs1 86.2(4) . 1_545 ?
S7 O23 Na1 130.0(4) . 1_455 ?
S7 O23 Cs2 86.3(3) . . ?
Na1 O23 Cs2 118.54(19) 1_455 . ?
S8 O26 Cs1 103.0(4) . 1_545 ?
S5 O17 Cs1 143.4(3) . . ?
C60 O36 Na2 130.2(5) . . ?
C57 O33 Na2 126.2(5) . . ?
C57 O33 Cs1 138.6(5) . . ?
Na2 O33 Cs1 86.85(16) . . ?
S6 O20 Na2 158.4(5) . . ?
N2 C61 C62 110.1(6) . . ?
N2 C61 C60 106.9(6) . . ?
C62 C61 C60 110.3(6) . . ?
O36 C60 O37 127.8(7) . . ?
O36 C60 C61 122.0(7) . . ?
O37 C60 C61 110.2(6) . . ?
S2 O4 Na2 121.2(3) . . ?
S2 O4 Cs1 147.5(3) . . ?
Na2 O4 Cs1 88.67(16) . . ?
S1 O1 Cs1 167.8(4) . . ?
O33 C57 O34 124.0(6) . . ?
O33 C57 C58 122.7(6) . . ?
O34 C57 C58 113.2(6) . . ?
C59 C58 N1 111.6(6) . . ?
C59 C58 C57 114.1(6) . . ?
N1 C58 C57 107.1(5) . . ?
O35 C59 C58 108.0(6) . . ?
O38 C62 C61 109.4(6) . . ?
O1 Cs1 O10 105.7(3) . 1_565 ?
O1 Cs1 O4 126.55(17) . . ?
O10 Cs1 O4 87.01(14) 1_565 . ?
O1 Cs1 O26 149.9(2) . 1_565 ?
O10 Cs1 O26 81.5(4) 1_565 1_565 ?
O4 Cs1 O26 82.32(19) . 1_565 ?
O1 Cs1 O17 66.9(2) . . ?
O10 Cs1 O17 159.09(14) 1_565 . ?
O4 Cs1 O17 113.29(14) . . ?
O26 Cs1 O17 95.8(3) 1_565 . ?
O1 Cs1 O33 80.4(2) . . ?
O10 Cs1 O33 139.46(14) 1_565 . ?
O4 Cs1 O33 59.92(14) . . ?
O26 Cs1 O33 113.4(3) 1_565 . ?
O17 Cs1 O33 60.51(14) . . ?
O1 Cs1 O39 113.6(3) . . ?
O10 Cs1 O39 140.36(14) 1_565 . ?
O4 Cs1 O39 73.57(13) . . ?
O26 Cs1 O39 62.2(4) 1_565 . ?
O17 Cs1 O39 49.27(13) . . ?
O33 Cs1 O39 55.77(14) . . ?
O1 Cs1 O40 52.9(2) . . ?
O10 Cs1 O40 88.83(15) 1_565 . ?
O4 Cs1 O40 175.38(16) . . ?
O26 Cs1 O40 99.1(2) 1_565 . ?
O17 Cs1 O40 71.04(16) . . ?
O33 Cs1 O40 122.95(14) . . ?
O39 Cs1 O40 110.99(16) . . ?
O1 Cs1 O12 67.8(2) . 1_565 ?
O10 Cs1 O12 43.03(13) 1_565 1_565 ?
O4 Cs1 O12 93.50(12) . 1_565 ?
O26 Cs1 O12 124.5(4) 1_565 1_565 ?
O17 Cs1 O12 134.76(12) . 1_565 ?
O33 Cs1 O12 111.51(13) . 1_565 ?
O39 Cs1 O12 165.09(12) . 1_565 ?
O40 Cs1 O12 82.07(15) . 1_565 ?
O1 Cs1 O27 113.4(2) . 1_565 ?
O10 Cs1 O27 75.76(18) 1_565 1_565 ?
O4 Cs1 O27 120.03(19) . 1_565 ?
O26 Cs1 O27 39.0(2) 1_565 1_565 ?
O17 Cs1 O27 89.05(19) . 1_565 ?
O33 Cs1 O27 139.52(15) . 1_565 ?
O39 Cs1 O27 84.46(14) . 1_565 ?
O40 Cs1 O27 60.7(2) . 1_565 ?
O12 Cs1 O27 108.90(14) 1_565 1_565 ?
O1 Cs1 S8 127.28(12) . 1_565 ?
O10 Cs1 S8 88.19(11) 1_565 1_565 ?
O4 Cs1 S8 104.29(10) . 1_565 ?
O26 Cs1 S8 22.65(16) 1_565 1_565 ?
O17 Cs1 S8 82.14(10) . 1_565 ?
O33 Cs1 S8 120.45(11) . 1_565 ?
O39 Cs1 S8 64.68(10) . 1_565 ?
O40 Cs1 S8 77.58(13) . 1_565 ?
O12 Cs1 S8 127.28(8) 1_565 1_565 ?
O27 Cs1 S8 21.38(11) 1_565 1_565 ?
O1 Cs1 S4 85.1(2) . 1_565 ?
O10 Cs1 S4 21.31(10) 1_565 1_565 ?
O4 Cs1 S4 95.27(10) . 1_565 ?
O26 Cs1 S4 102.0(4) 1_565 1_565 ?
O17 Cs1 S4 148.13(9) . 1_565 ?
O33 Cs1 S4 131.57(11) . 1_565 ?
O39 Cs1 S4 161.28(10) . 1_565 ?
O40 Cs1 S4 80.14(13) . 1_565 ?
O12 Cs1 S4 22.89(8) 1_565 1_565 ?
O27 Cs1 S4 88.51(12) 1_565 1_565 ?
S8 Cs1 S4 105.07(4) 1_565 1_565 ?
Cl1 Cs2 O40 122.85(16) . 1_445 ?
Cl1 Cs2 O24 78.67(14) . . ?
O40 Cs2 O24 81.79(19) 1_445 . ?
Cl1 Cs2 O7 64.08(13) . . ?
O40 Cs2 O7 173.0(2) 1_445 . ?
O24 Cs2 O7 99.68(16) . . ?
Cl1 Cs2 O5 86.15(13) . 1_545 ?
O40 Cs2 O5 90.84(18) 1_445 1_545 ?
O24 Cs2 O5 155.67(15) . 1_545 ?
O7 Cs2 O5 90.44(14) . 1_545 ?
Cl1 Cs2 O11 149.45(9) . 1_455 ?
O40 Cs2 O11 87.69(17) 1_445 1_455 ?
O24 Cs2 O11 107.89(14) . 1_455 ?
O7 Cs2 O11 85.38(14) . 1_455 ?
O5 Cs2 O11 94.86(14) 1_545 1_455 ?
Cl1 Cs2 O48 106.65(9) . 1_545 ?
O40 Cs2 O48 117.20(17) 1_445 1_545 ?
O24 Cs2 O48 148.59(13) . 1_545 ?
O7 Cs2 O48 58.54(14) . 1_545 ?
O5 Cs2 O48 54.43(12) 1_545 1_545 ?
O11 Cs2 O48 52.50(11) 1_455 1_545 ?
Cl1 Cs2 O23 76.14(11) . . ?
O40 Cs2 O23 117.00(17) 1_445 . ?
O24 Cs2 O23 40.08(13) . . ?
O7 Cs2 O23 62.36(13) . . ?
O5 Cs2 O23 151.95(12) 1_545 . ?
O11 Cs2 O23 89.89(12) 1_455 . ?
O48 Cs2 O23 109.94(11) 1_545 . ?
Cl1 Cs2 S7 79.54(8) . . ?
O40 Cs2 S7 97.06(15) 1_445 . ?
O24 Cs2 S7 18.99(11) . . ?
O7 Cs2 S7 83.16(11) . . ?
O5 Cs2 S7 165.69(11) 1_545 . ?
O11 Cs2 S7 97.35(9) 1_455 . ?
O48 Cs2 S7 129.91(8) 1_545 . ?
O23 Cs2 S7 21.49(8) . . ?
Cl1 Cs2 S2 68.89(8) . 1_545 ?
O40 Cs2 S2 108.12(16) 1_445 1_545 ?
O24 Cs2 S2 146.34(12) . 1_545 ?
O7 Cs2 S2 74.43(10) . 1_545 ?
O5 Cs2 S2 19.79(10) 1_545 1_545 ?
O11 Cs2 S2 104.66(9) 1_455 1_545 ?
O48 Cs2 S2 55.22(8) 1_545 1_545 ?
O23 Cs2 S2 133.05(9) . 1_545 ?
S7 Cs2 S2 146.89(3) . 1_545 ?
Cl1 Cs2 S3 80.98(5) . . ?
O40 Cs2 S3 154.88(16) 1_445 . ?
O24 Cs2 S3 96.94(11) . . ?
O7 Cs2 S3 18.43(11) . . ?
O5 Cs2 S3 99.34(9) 1_545 . ?
O11 Cs2 S3 68.71(8) 1_455 . ?
O48 Cs2 S3 54.88(8) 1_545 . ?
O23 Cs2 S3 56.91(8) . . ?
S7 Cs2 S3 78.33(3) . . ?
S2 Cs2 S3 86.88(3) 1_545 . ?
Cl1 Cs2 Na2 60.97(7) . 1_545 ?
O40 Cs2 Na2 77.86(17) 1_445 1_545 ?
O24 Cs2 Na2 111.22(11) . 1_545 ?
O7 Cs2 Na2 107.69(11) . 1_545 ?
O5 Cs2 Na2 44.45(11) 1_545 1_545 ?
O11 Cs2 Na2 135.52(9) 1_455 1_545 ?
O48 Cs2 Na2 97.74(8) 1_545 1_545 ?
O23 Cs2 Na2 134.16(9) . 1_545 ?
S7 Cs2 Na2 125.83(4) . 1_545 ?
S2 Cs2 Na2 44.43(4) 1_545 1_545 ?
S3 Cs2 Na2 124.97(4) . 1_545 ?
Cs2 O40 Cs1 119.3(2) 1_665 . ?
O20 Na2 O43 109.5(3) . . ?
O20 Na2 O39 79.5(2) . . ?
O43 Na2 O39 152.3(2) . . ?
O20 Na2 O33 157.0(3) . . ?
O43 Na2 O33 86.5(2) . . ?
O39 Na2 O33 79.0(2) . . ?
O20 Na2 O4 113.1(2) . . ?
O43 Na2 O4 93.8(2) . . ?
O39 Na2 O4 106.9(2) . . ?
O33 Na2 O4 81.1(2) . . ?
O20 Na2 O36 93.4(2) . . ?
O43 Na2 O36 73.87(19) . . ?
O39 Na2 O36 79.6(2) . . ?
O33 Na2 O36 74.8(2) . . ?
O4 Na2 O36 153.4(2) . . ?
O20 Na2 Cs1 118.2(2) . . ?
O43 Na2 Cs1 129.28(16) . . ?
O39 Na2 Cs1 58.31(15) . . ?
O33 Na2 Cs1 54.87(13) . . ?
O4 Na2 Cs1 52.89(13) . . ?
O36 Na2 Cs1 117.49(16) . . ?
O20 Na2 Cs2 55.27(16) . 1_565 ?
O43 Na2 Cs2 89.55(15) . 1_565 ?
O39 Na2 Cs2 115.82(16) . 1_565 ?
O33 Na2 Cs2 144.14(16) . 1_565 ?
O4 Na2 Cs2 63.60(14) . 1_565 ?
O36 Na2 Cs2 137.65(16) . 1_565 ?
Cs1 Na2 Cs2 103.30(6) . 1_565 ?
O2 Na1 O41 96.0(2) . . ?
O2 Na1 O23 158.9(3) . 1_655 ?
O41 Na1 O23 94.0(2) . 1_655 ?
O2 Na1 O18 96.0(2) . . ?
O41 Na1 O18 85.5(2) . . ?
O23 Na1 O18 103.20(19) 1_655 . ?
O2 Na1 O42 80.80(19) . . ?
O41 Na1 O42 168.2(2) . . ?
O23 Na1 O42 92.79(19) 1_655 . ?
O18 Na1 O42 83.56(17) . . ?
O2 Na1 O8 79.6(2) . 1_655 ?
O41 Na1 O8 94.9(2) . 1_655 ?
O23 Na1 O8 81.15(18) 1_655 1_655 ?
O18 Na1 O8 175.60(19) . 1_655 ?
O42 Na1 O8 95.65(17) . 1_655 ?
Na2 O39 Cs1 84.22(17) . . ?
S7 O24 Cs2 118.6(3) . . ?
C9 C8 C13 118.9(5) . . ?
C9 C8 C7 119.8(5) . . ?
C13 C8 C7 121.3(5) . . ?
C39 C40 C41 117.8(5) . . ?
C39 C40 C42 120.6(5) . . ?
C41 C40 C42 121.6(5) . . ?

loop_
_geom_bond_atom_site_label_1
_geom_bond_atom_site_label_2
_geom_bond_distance
_geom_bond_site_symmetry_2
_geom_bond_publ_flag
S4 O11 1.456(5) . ?
S4 O10 1.460(5) . ?
S4 O12 1.469(5) . ?
S4 C24 1.774(6) . ?
S4 Cs1 3.7761(14) 1_545 ?
S6 O20 1.403(7) . ?
S6 O21 1.411(6) . ?
S6 O22 1.436(6) . ?
S6 C38 1.773(6) . ?
S8 O28 1.341(8) . ?
S8 O27 1.379(7) . ?
S8 O26 1.491(9) . ?
S8 C52 1.757(6) . ?
S8 Cs1 3.7736(17) 1_545 ?
S5 O18 1.453(4) . ?
S5 O19 1.456(5) . ?
S5 O17 1.477(5) . ?
S5 C29 1.773(6) . ?
S7 O23 1.438(5) . ?
S7 O24 1.451(5) . ?
S7 O25 1.460(5) . ?
S7 C45 1.766(6) . ?
S7 Cs2 3.9161(15) . ?
S1 O2 1.424(6) . ?
S1 O1 1.433(6) . ?
S1 O3 1.440(6) . ?
S1 C1 1.755(6) . ?
S2 O4 1.447(5) . ?
S2 O5 1.466(5) . ?
S2 O6 1.467(5) . ?
S2 C10 1.772(6) . ?
S2 Cs2 3.9694(15) 1_565 ?
S3 O7 1.445(6) . ?
S3 O9 1.453(6) . ?
S3 O8 1.465(5) . ?
S3 C17 1.760(6) . ?
S3 Cs2 4.0058(15) . ?
C42 C43 1.516(8) . ?
C42 C40 1.521(8) . ?
O13 C4 1.373(7) . ?
O29 C32 1.385(6) . ?
C22 C23 1.382(8) . ?
C22 C27 1.404(8) . ?
C22 C21 1.511(8) . ?
O30 C41 1.369(7) . ?
C4 C3 1.407(8) . ?
C4 C5 1.408(8) . ?
C5 C6 1.388(8) . ?
C5 C28 1.516(8) . ?
C7 C3 1.526(8) . ?
C7 C8 1.529(8) . ?
C39 C38 1.386(8) . ?
C39 C40 1.392(8) . ?
O32 C55 1.367(7) . ?
C36 C37 1.382(8) . ?
C36 C41 1.387(8) . ?
C36 C35 1.542(8) . ?
O18 Na1 2.423(5) . ?
C41 C40 1.418(7) . ?
C38 C37 1.403(8) . ?
C1 C6 1.385(8) . ?
C1 C2 1.394(8) . ?
C35 C33 1.529(8) . ?
C52 C51 1.395(8) . ?
C52 C53 1.399(9) . ?
C30 C29 1.400(8) . ?
C30 C31 1.408(8) . ?
C10 C9 1.388(8) . ?
C10 C11 1.391(9) . ?
O31 C48 1.377(7) . ?
C48 C47 1.402(8) . ?
C48 C43 1.414(8) . ?
C17 C16 1.376(8) . ?
C17 C18 1.396(8) . ?
C23 C24 1.395(8) . ?
C14 C15 1.516(7) . ?
C14 C12 1.527(8) . ?
C44 C45 1.386(8) . ?
C44 C43 1.409(8) . ?
C45 C46 1.390(7) . ?
C3 C2 1.384(8) . ?
C20 O15 1.371(7) . ?
C20 C19 1.399(8) . ?
C20 C15 1.413(8) . ?
C31 C32 1.391(8) . ?
C31 C56 1.526(8) . ?
C47 C46 1.397(8) . ?
C47 C49 1.509(7) . ?
O11 Cs2 3.242(4) 1_655 ?
C32 C33 1.399(8) . ?
C53 C54 1.403(8) . ?
O12 Cs1 3.483(5) 1_545 ?
C29 C34 1.381(8) . ?
C56 C54 1.518(7) . ?
C15 C16 1.387(8) . ?
C51 C50 1.373(8) . ?
C33 C34 1.399(8) . ?
C26 C27 1.395(8) . ?
C26 C25 1.397(8) . ?
C26 C28 1.522(7) . ?
O5 Cs2 3.149(5) 1_565 ?
C55 C50 1.402(8) . ?
C55 C54 1.405(7) . ?
C11 C12 1.400(9) . ?
C18 C19 1.383(8) . ?
C21 C19 1.541(8) . ?
C25 C24 1.396(8) . ?
C27 O16 1.362(7) . ?
C50 C49 1.536(8) . ?
C13 O14 1.379(8) . ?
C13 C8 1.390(8) . ?
C13 C12 1.390(8) . ?
O2 Na1 2.290(6) . ?
O8 Na1 2.474(5) 1_455 ?
O10 Cs1 3.020(5) 1_545 ?
O7 Cs2 3.104(5) . ?
C9 C8 1.381(8) . ?
O27 Cs1 3.606(9) 1_545 ?
O23 Na1 2.380(6) 1_455 ?
O23 Cs2 3.737(6) . ?
O26 Cs1 3.147(9) 1_545 ?
O17 Cs1 3.149(4) . ?
O36 C60 1.180(9) . ?
O36 Na2 2.467(6) . ?
O37 C60 1.304(9) . ?
O33 C57 1.203(9) . ?
O33 Na2 2.426(6) . ?
O33 Cs1 3.202(5) . ?
N2 C61 1.460(10) . ?
O20 Na2 2.302(7) . ?
C61 C62 1.500(11) . ?
C61 C60 1.554(10) . ?
O4 Na2 2.431(6) . ?
O4 Cs1 3.119(5) . ?
O1 Cs1 2.950(6) . ?
O38 C62 1.437(9) . ?
O34 C57 1.319(8) . ?
O35 C59 1.396(9) . ?
C57 C58 1.511(9) . ?
N1 C58 1.486(9) . ?
C58 C59 1.483(11) . ?
Cs1 O10 3.020(5) 1_565 ?
Cs1 O26 3.147(9) 1_565 ?
Cs1 O39 3.343(6) . ?
Cs1 O40 3.457(9) . ?
Cs1 O12 3.483(5) 1_565 ?
Cs1 O27 3.606(9) 1_565 ?
Cs1 S8 3.7736(17) 1_565 ?
Cs1 S4 3.7761(14) 1_565 ?
Cs2 Cl1 2.905(3) . ?
Cs2 O40 2.945(8) 1_445 ?
Cs2 O24 3.009(6) . ?
Cs2 O5 3.149(5) 1_545 ?
Cs2 O11 3.242(4) 1_455 ?
Cs2 O48 3.584(5) 1_545 ?
Cs2 S2 3.9694(15) 1_545 ?
Cs2 Na2 4.817(3) 1_545 ?
O40 Cs2 2.945(8) 1_665 ?
Na2 O43 2.377(7) . ?
Na2 O39 2.391(6) . ?
Na2 Cs2 4.817(3) 1_565 ?
O42 Na1 2.449(5) . ?
Na1 O41 2.355(6) . ?
Na1 O23 2.380(6) 1_655 ?
Na1 O8 2.474(5) 1_655 ?
O48 Cs2 3.584(5) 1_565 ?
